data_1559240
loop_
_publ_author_name
'Fischer, Fabian'
'Pientka, Tobias'
'Jiao, Haijun'
'Spannenberg, Anke'
'Hapke, Marko'

_publ_section_title
;
 CpCo(i) precatalysts for [2 + 2 + 2] cycloaddition reactions: synthesis
 and reactivity
;
_journal_issue 23
_journal_name_full 'Catalysis Science &amp; Technology'
_journal_page_first 8005
_journal_page_last 8014
_journal_paper_doi 10.1039/D0CY00876A
_journal_volume 10
_journal_year 2020
_chemical_formula_sum 'C18 H32 Co O4 P'
_chemical_formula_weight 402.33
_space_group_crystal_system triclinic
_space_group_IT_number 2
_space_group_name_Hall '-P 1'
_space_group_name_H-M_alt 'P -1'
_atom_sites_solution_hydrogens geom
_audit_creation_method SHELXL-2014/7
_audit_update_record
;
2019-10-02 deposited with the CCDC.	2020-09-24 downloaded from the CCDC.
;
_cell_angle_alpha 93.315(2)
_cell_angle_beta 103.8784(19)
_cell_angle_gamma 98.222(2)
_cell_formula_units_Z 6
_cell_length_a 9.1926(6)
_cell_length_b 18.6959(12)
_cell_length_c 18.8899(12)
_cell_measurement_reflns_used 9965
_cell_measurement_temperature 150(2)
_cell_measurement_theta_max 29.95
_cell_measurement_theta_min 2.40
_cell_volume 3105.0(3)
_computing_cell_refinement 'SAINT (Bruker, 2013)'
_computing_data_collection 'APEX2 (Bruker, 2014)'
_computing_data_reduction SAINT
_computing_structure_refinement 'SHELXL-2014/7 (Sheldrick, 2015)'
_computing_structure_solution 'SHELXS-97 (Sheldrick, 2008)'
_diffrn_ambient_temperature 150(2)
_diffrn_detector_area_resol_mean 8.3333
_diffrn_measured_fraction_theta_full 1.000
_diffrn_measured_fraction_theta_max 1.000
_diffrn_measurement_device_type 'Bruker APEX-II CCD'
_diffrn_measurement_method '\f and \w scans'
_diffrn_radiation_type MoK\a
_diffrn_radiation_wavelength 0.71073
_diffrn_reflns_av_R_equivalents 0.0326
_diffrn_reflns_av_unetI/netI 0.0177
_diffrn_reflns_Laue_measured_fraction_full 1.000
_diffrn_reflns_Laue_measured_fraction_max 1.000
_diffrn_reflns_limit_h_max 12
_diffrn_reflns_limit_h_min -12
_diffrn_reflns_limit_k_max 24
_diffrn_reflns_limit_k_min -24
_diffrn_reflns_limit_l_max 24
_diffrn_reflns_limit_l_min -24
_diffrn_reflns_number 140910
_diffrn_reflns_point_group_measured_fraction_full 1.000
_diffrn_reflns_point_group_measured_fraction_max 1.000
_diffrn_reflns_theta_full 25.242
_diffrn_reflns_theta_max 28.000
_diffrn_reflns_theta_min 1.106
_diffrn_source 'fine-focus sealed tube'
_exptl_absorpt_coefficient_mu 0.923
_exptl_absorpt_correction_T_max 0.75
_exptl_absorpt_correction_T_min 0.67
_exptl_absorpt_correction_type multi-scan
_exptl_absorpt_process_details 'SADABS (Bruker, 2014)'
_exptl_crystal_colour red
_exptl_crystal_density_diffrn 1.291
_exptl_crystal_description plate
_exptl_crystal_F_000 1284
_exptl_crystal_size_max 0.475
_exptl_crystal_size_mid 0.268
_exptl_crystal_size_min 0.262
_refine_diff_density_max 0.927
_refine_diff_density_min -0.677
_refine_diff_density_rms 0.060
_refine_ls_extinction_method none
_refine_ls_goodness_of_fit_ref 1.016
_refine_ls_hydrogen_treatment constr
_refine_ls_matrix_type full
_refine_ls_number_parameters 666
_refine_ls_number_reflns 14958
_refine_ls_number_restraints 28
_refine_ls_restrained_S_all 1.021
_refine_ls_R_factor_all 0.0437
_refine_ls_R_factor_gt 0.0352
_refine_ls_shift/su_max 0.002
_refine_ls_shift/su_mean 0.000
_refine_ls_structure_factor_coef Fsqd
_refine_ls_weighting_details 'w=1/[\s^2^(Fo^2^)+(0.0435P)^2^+2.6259P] where P=(Fo^2^+2Fc^2^)/3'
_refine_ls_weighting_scheme calc
_refine_ls_wR_factor_gt 0.0867
_refine_ls_wR_factor_ref 0.0936
_reflns_Friedel_coverage 0.000
_reflns_number_gt 12732
_reflns_number_total 14958
_reflns_threshold_expression 'I > 2\s(I)'
_cod_data_source_file d0cy00876a2.cif
_cod_data_source_block AX1206
_cod_depositor_comments 'Adding full bibliography for 1559240--1559245.cif.'
_cod_original_cell_volume 3104.9(3)
_cod_database_code 1559240
_shelx_shelxl_version_number 2014/7
_shelx_space_group_comment
;
The symmetry employed for this shelxl refinement is uniquely defined
by the following loop, which should always be used as a source of
symmetry information in preference to the above space-group names.
They are only intended as comments.
;

loop_
_space_group_symop_operation_xyz
'x, y, z'
'-x, -y, -z'

loop_
_atom_site_label
_atom_site_type_symbol
_atom_site_fract_x
_atom_site_fract_y
_atom_site_fract_z
_atom_site_U_iso_or_equiv
_atom_site_adp_type
_atom_site_occupancy
_atom_site_site_symmetry_order
_atom_site_calc_flag
_atom_site_refinement_flags_posn
_atom_site_refinement_flags_adp
_atom_site_refinement_flags_occupancy
_atom_site_disorder_assembly
_atom_site_disorder_group
C1 C 0.0138(2) 0.89150(13) -0.01701(12) 0.0379(5) Uani 1 1 d . . . . .
H1 H -0.0283 0.9071 0.0214 0.045 Uiso 1 1 calc R U . . .
C2 C 0.1461(2) 0.92722(11) -0.03516(11) 0.0359(4) Uani 1 1 d . . . . .
H2 H 0.2082 0.9708 -0.0104 0.043 Uiso 1 1 calc R U . . .
C3 C 0.1694(3) 0.88752(13) -0.09526(11) 0.0395(5) Uani 1 1 d . . . . .
H3 H 0.2474 0.9000 -0.1196 0.047 Uiso 1 1 calc R U . . .
C4 C 0.0555(3) 0.82535(13) -0.11323(12) 0.0444(5) Uani 1 1 d . . . . .
H4 H 0.0464 0.7874 -0.1505 0.053 Uiso 1 1 calc R U . . .
C5 C -0.0425(2) 0.82939(14) -0.06626(14) 0.0456(6) Uani 1 1 d . . . . .
H5 H -0.1313 0.7957 -0.0679 0.055 Uiso 1 1 calc R U . . .
C6 C 0.3075(2) 0.98007(10) 0.19309(10) 0.0276(4) Uani 1 1 d . . . . .
C7 C 0.1720(3) 1.01130(14) 0.20661(14) 0.0480(6) Uani 1 1 d . . . . .
H7A H 0.1131 1.0253 0.1605 0.072 Uiso 1 1 calc R U . . .
H7B H 0.2076 1.0541 0.2424 0.072 Uiso 1 1 calc R U . . .
H7C H 0.1079 0.9747 0.2256 0.072 Uiso 1 1 calc R U . . .
C8 C 0.4076(3) 1.03652(12) 0.16391(15) 0.0486(6) Uani 1 1 d . . . . .
H8A H 0.4930 1.0156 0.1536 0.073 Uiso 1 1 calc R U . . .
H8B H 0.4462 1.0785 0.2005 0.073 Uiso 1 1 calc R U . . .
H8C H 0.3482 1.0520 0.1187 0.073 Uiso 1 1 calc R U . . .
C9 C 0.3947(3) 0.95272(13) 0.26168(11) 0.0451(6) Uani 1 1 d . . . . .
H9A H 0.3277 0.9151 0.2779 0.068 Uiso 1 1 calc R U . . .
H9B H 0.4324 0.9930 0.3003 0.068 Uiso 1 1 calc R U . . .
H9C H 0.4807 0.9323 0.2514 0.068 Uiso 1 1 calc R U . . .
C10 C 0.6048(2) 0.86383(11) 0.09820(10) 0.0274(4) Uani 1 1 d . . . . .
C11 C 0.5907(2) 0.88417(15) 0.02050(12) 0.0434(6) Uani 1 1 d . . . . .
H11A H 0.4973 0.8566 -0.0118 0.065 Uiso 1 1 calc R U . . .
H11B H 0.6784 0.8727 0.0037 0.065 Uiso 1 1 calc R U . . .
H11C H 0.5874 0.9363 0.0194 0.065 Uiso 1 1 calc R U . . .
C12 C 0.7449(2) 0.90809(12) 0.15070(12) 0.0336(4) Uani 1 1 d . . . . .
H12A H 0.7403 0.9599 0.1481 0.050 Uiso 1 1 calc R U . . .
H12B H 0.8362 0.8970 0.1371 0.050 Uiso 1 1 calc R U . . .
H12C H 0.7485 0.8958 0.2008 0.050 Uiso 1 1 calc R U . . .
C13 C 0.6055(2) 0.78344(12) 0.10403(15) 0.0430(5) Uani 1 1 d . . . . .
H13A H 0.6038 0.7723 0.1539 0.065 Uiso 1 1 calc R U . . .
H13B H 0.6975 0.7703 0.0927 0.065 Uiso 1 1 calc R U . . .
H13C H 0.5158 0.7557 0.0692 0.065 Uiso 1 1 calc R U . . .
C14 C 0.1905(2) 0.74634(10) 0.18038(10) 0.0260(4) Uani 1 1 d . . . . .
C15 C 0.2431(2) 0.74120(12) 0.26218(11) 0.0338(4) Uani 1 1 d . . . . .
H15A H 0.3400 0.7229 0.2731 0.051 Uiso 1 1 calc R U . . .
H15B H 0.1670 0.7080 0.2779 0.051 Uiso 1 1 calc R U . . .
H15C H 0.2562 0.7894 0.2884 0.051 Uiso 1 1 calc R U . . .
C16 C 0.1815(3) 0.67331(12) 0.13927(13) 0.0447(6) Uani 1 1 d . . . . .
H16A H 0.1372 0.6755 0.0870 0.067 Uiso 1 1 calc R U . . .
H16B H 0.1178 0.6362 0.1580 0.067 Uiso 1 1 calc R U . . .
H16C H 0.2838 0.6609 0.1463 0.067 Uiso 1 1 calc R U . . .
C17 C 0.0398(2) 0.77416(14) 0.16192(14) 0.0425(5) Uani 1 1 d . . . . .
H17A H 0.0513 0.8223 0.1881 0.064 Uiso 1 1 calc R U . . .
H17B H -0.0371 0.7406 0.1767 0.064 Uiso 1 1 calc R U . . .
H17C H 0.0081 0.7776 0.1090 0.064 Uiso 1 1 calc R U . . .
C18 C 0.2334(2) 0.74105(11) -0.01393(10) 0.0306(4) Uani 1 1 d . . . . .
C19 C 0.3399(3) 0.49245(14) 0.06064(12) 0.0475(6) Uani 1 1 d . . . . .
H19 H 0.4146 0.5345 0.0774 0.057 Uiso 1 1 calc R U . . .
C20 C 0.3676(3) 0.42282(16) 0.03648(12) 0.0502(6) Uani 1 1 d . . . . .
H20 H 0.4635 0.4105 0.0347 0.060 Uiso 1 1 calc R U . . .
C21 C 0.2277(3) 0.37610(13) 0.01600(12) 0.0462(6) Uani 1 1 d . . . . .
H21 H 0.2109 0.3269 -0.0038 0.055 Uiso 1 1 calc R U . . .
C22 C 0.1156(3) 0.41600(13) 0.03032(12) 0.0416(5) Uani 1 1 d . . . . .
H22 H 0.0112 0.3972 0.0241 0.050 Uiso 1 1 calc R U . . .
C23 C 0.1857(3) 0.48837(12) 0.05545(12) 0.0435(5) Uani 1 1 d . . . . .
H23 H 0.1362 0.5272 0.0667 0.052 Uiso 1 1 calc R U . . .
C24 C 0.4146(2) 0.49376(10) 0.33368(10) 0.0361(5) Uani 1 1 d D . . . .
C25 C 0.3130(4) 0.45218(17) 0.3744(2) 0.0755(10) Uani 1 1 d D . . . .
H25A H 0.2255 0.4232 0.3391 0.113 Uiso 1 1 calc R U . . .
H25B H 0.2774 0.4863 0.4051 0.113 Uiso 1 1 calc R U . . .
H25C H 0.3699 0.4200 0.4053 0.113 Uiso 1 1 calc R U . . .
C26 C 0.3252(4) 0.54096(16) 0.28446(15) 0.0652(8) Uani 1 1 d D . . . .
H26A H 0.3896 0.5665 0.2563 0.098 Uiso 1 1 calc R U . . .
H26B H 0.2905 0.5764 0.3142 0.098 Uiso 1 1 calc R U . . .
H26C H 0.2371 0.5107 0.2507 0.098 Uiso 1 1 calc R U . . .
C27 C 0.5506(3) 0.53714(17) 0.38714(17) 0.0684(9) Uani 1 1 d D . . . .
H27A H 0.6078 0.5043 0.4169 0.103 Uiso 1 1 calc R U . . .
H27B H 0.5172 0.5711 0.4190 0.103 Uiso 1 1 calc R U . . .
H27C H 0.6157 0.5644 0.3604 0.103 Uiso 1 1 calc R U . . .
C28 C 0.7639(2) 0.50738(11) 0.21237(12) 0.0326(4) Uani 1 1 d . . . . .
C29 C 0.7971(3) 0.58953(13) 0.21523(18) 0.0586(7) Uani 1 1 d . . . . .
H29A H 0.7423 0.6053 0.1691 0.088 Uiso 1 1 calc R U . . .
H29B H 0.9064 0.6053 0.2225 0.088 Uiso 1 1 calc R U . . .
H29C H 0.7639 0.6111 0.2560 0.088 Uiso 1 1 calc R U . . .
C30 C 0.8447(2) 0.48189(13) 0.28403(13) 0.0412(5) Uani 1 1 d . . . . .
H30A H 0.8082 0.5024 0.3242 0.062 Uiso 1 1 calc R U . . .
H30B H 0.9544 0.4981 0.2931 0.062 Uiso 1 1 calc R U . . .
H30C H 0.8238 0.4288 0.2811 0.062 Uiso 1 1 calc R U . . .
C31 C 0.8047(3) 0.47175(16) 0.14787(14) 0.0510(6) Uani 1 1 d . . . . .
H31A H 0.7785 0.4189 0.1464 0.076 Uiso 1 1 calc R U . . .
H31B H 0.9140 0.4849 0.1526 0.076 Uiso 1 1 calc R U . . .
H31C H 0.7483 0.4882 0.1025 0.076 Uiso 1 1 calc R U . . .
C32 C 0.5388(2) 0.28676(10) 0.21519(10) 0.0266(4) Uani 1 1 d . . . . .
C33 C 0.6894(3) 0.26108(12) 0.24395(14) 0.0402(5) Uani 1 1 d . . . . .
H33A H 0.7608 0.2795 0.2156 0.060 Uiso 1 1 calc R U . . .
H33B H 0.6739 0.2079 0.2391 0.060 Uiso 1 1 calc R U . . .
H33C H 0.7307 0.2792 0.2957 0.060 Uiso 1 1 calc R U . . .
C34 C 0.4712(3) 0.25813(12) 0.13562(12) 0.0395(5) Uani 1 1 d . . . . .
H34A H 0.3770 0.2774 0.1170 0.059 Uiso 1 1 calc R U . . .
H34B H 0.4491 0.2050 0.1316 0.059 Uiso 1 1 calc R U . . .
H34C H 0.5436 0.2735 0.1068 0.059 Uiso 1 1 calc R U . . .
C35 C 0.4311(3) 0.26554(12) 0.26231(13) 0.0398(5) Uani 1 1 d . . . . .
H35A H 0.4759 0.2877 0.3126 0.060 Uiso 1 1 calc R U . . .
H35B H 0.4128 0.2126 0.2622 0.060 Uiso 1 1 calc R U . . .
H35C H 0.3347 0.2826 0.2427 0.060 Uiso 1 1 calc R U . . .
C36 C 0.1642(2) 0.37382(11) 0.17777(11) 0.0315(4) Uani 1 1 d . . . . .
C37 C -0.0685(3) 0.82371(14) 0.33755(12) 0.0601(8) Uani 1 1 d D . . . .
H37 H 0.0244 0.8114 0.3310 0.072 Uiso 1 1 calc R U . . .
C38 C -0.2120(3) 0.78200(14) 0.31060(13) 0.0683(10) Uani 1 1 d D . . . .
H38 H -0.2347 0.7366 0.2817 0.082 Uiso 1 1 calc R U . . .
C39 C -0.3161(3) 0.81922(11) 0.33395(12) 0.0488(6) Uani 1 1 d D . . . .
H39 H -0.4220 0.8025 0.3252 0.059 Uiso 1 1 calc R U . . .
C40 C -0.2387(2) 0.88502(11) 0.37216(12) 0.0413(5) Uani 1 1 d D . . . .
H40 H -0.2826 0.9219 0.3921 0.050 Uiso 1 1 calc R U . . .
C41 C -0.0855(2) 0.88665(13) 0.37576(13) 0.0508(6) Uani 1 1 d D . . . .
H41 H -0.0056 0.9244 0.4002 0.061 Uiso 1 1 calc R U . . .
C42 C -0.0144(2) 0.86270(11) 0.63238(10) 0.0287(4) Uani 1 1 d . . . . .
C43 C -0.1351(3) 0.90557(14) 0.59494(13) 0.0446(6) Uani 1 1 d . . . . .
H43A H -0.0864 0.9485 0.5771 0.067 Uiso 1 1 calc R U . . .
H43B H -0.1904 0.9208 0.6301 0.067 Uiso 1 1 calc R U . . .
H43C H -0.2061 0.8750 0.5536 0.067 Uiso 1 1 calc R U . . .
C44 C 0.0997(2) 0.90972(12) 0.69586(11) 0.0359(4) Uani 1 1 d . . . . .
H44A H 0.1826 0.8833 0.7159 0.054 Uiso 1 1 calc R U . . .
H44B H 0.0491 0.9215 0.7342 0.054 Uiso 1 1 calc R U . . .
H44C H 0.1408 0.9547 0.6783 0.054 Uiso 1 1 calc R U . . .
C45 C -0.0807(3) 0.79291(15) 0.65721(13) 0.0467(6) Uani 1 1 d . . . . .
H45A H -0.1531 0.7636 0.6154 0.070 Uiso 1 1 calc R U . . .
H45B H -0.1330 0.8040 0.6950 0.070 Uiso 1 1 calc R U . . .
H45C H 0.0010 0.7658 0.6773 0.070 Uiso 1 1 calc R U . . .
C46 C 0.3390(2) 0.86601(10) 0.51402(10) 0.0259(4) Uani 1 1 d . . . . .
C47 C 0.3341(3) 0.94511(11) 0.53449(13) 0.0385(5) Uani 1 1 d . . . . .
H47A H 0.2839 0.9667 0.4910 0.058 Uiso 1 1 calc R U . . .
H47B H 0.4379 0.9713 0.5537 0.058 Uiso 1 1 calc R U . . .
H47C H 0.2774 0.9485 0.5720 0.058 Uiso 1 1 calc R U . . .
C48 C 0.4086(2) 0.82910(13) 0.58084(12) 0.0382(5) Uani 1 1 d . . . . .
H48A H 0.3501 0.8332 0.6176 0.057 Uiso 1 1 calc R U . . .
H48B H 0.5138 0.8527 0.6017 0.057 Uiso 1 1 calc R U . . .
H48C H 0.4066 0.7777 0.5663 0.057 Uiso 1 1 calc R U . . .
C49 C 0.4254(2) 0.85865(13) 0.45545(12) 0.0370(5) Uani 1 1 d . . . . .
H49A H 0.4228 0.8071 0.4414 0.056 Uiso 1 1 calc R U . . .
H49B H 0.5310 0.8824 0.4747 0.056 Uiso 1 1 calc R U . . .
H49C H 0.3780 0.8817 0.4124 0.056 Uiso 1 1 calc R U . . .
C50 C 0.0858(2) 0.65414(10) 0.50241(10) 0.0343(4) Uani 1 1 d D . . . .
C51A C 0.2090(4) 0.6220(3) 0.5530(2) 0.0447(5) Uiso 0.583(4) 1 d D . P A 1
H51A H 0.2161 0.5743 0.5310 0.067 Uiso 0.583(4) 1 calc R U P A 1
H51B H 0.3064 0.6542 0.5605 0.067 Uiso 0.583(4) 1 calc R U P A 1
H51C H 0.1840 0.6167 0.6003 0.067 Uiso 0.583(4) 1 calc R U P A 1
C52A C 0.1306(6) 0.6640(2) 0.43053(19) 0.0447(5) Uiso 0.583(4) 1 d D . P A 1
H52A H 0.1302 0.6164 0.4059 0.067 Uiso 0.583(4) 1 calc R U P A 1
H52B H 0.0579 0.6894 0.3989 0.067 Uiso 0.583(4) 1 calc R U P A 1
H52C H 0.2326 0.6927 0.4406 0.067 Uiso 0.583(4) 1 calc R U P A 1
C53A C -0.0708(3) 0.6086(2) 0.4858(3) 0.0447(5) Uiso 0.583(4) 1 d D . P A 1
H53A H -0.0693 0.5616 0.4603 0.067 Uiso 0.583(4) 1 calc R U P A 1
H53B H -0.1000 0.6008 0.5317 0.067 Uiso 0.583(4) 1 calc R U P A 1
H53C H -0.1443 0.6339 0.4546 0.067 Uiso 0.583(4) 1 calc R U P A 1
C51B C 0.2362(5) 0.6311(4) 0.5383(3) 0.0447(5) Uiso 0.417(4) 1 d D . P A 2
H51D H 0.2425 0.5840 0.5147 0.067 Uiso 0.417(4) 1 calc R U P A 2
H51E H 0.3200 0.6674 0.5328 0.067 Uiso 0.417(4) 1 calc R U P A 2
H51F H 0.2432 0.6272 0.5904 0.067 Uiso 0.417(4) 1 calc R U P A 2
C52B C 0.0609(8) 0.6524(3) 0.42001(15) 0.0447(5) Uiso 0.417(4) 1 d D . P A 2
H52D H 0.0631 0.6032 0.3997 0.067 Uiso 0.417(4) 1 calc R U P A 2
H52E H -0.0379 0.6663 0.3986 0.067 Uiso 0.417(4) 1 calc R U P A 2
H52F H 0.1415 0.6864 0.4085 0.067 Uiso 0.417(4) 1 calc R U P A 2
C53B C -0.0400(6) 0.6059(3) 0.5249(4) 0.0447(5) Uiso 0.417(4) 1 d D . P A 2
H53D H -0.0509 0.5563 0.5024 0.067 Uiso 0.417(4) 1 calc R U P A 2
H53E H -0.0144 0.6059 0.5784 0.067 Uiso 0.417(4) 1 calc R U P A 2
H53F H -0.1358 0.6245 0.5086 0.067 Uiso 0.417(4) 1 calc R U P A 2
C54 C -0.2738(2) 0.74338(11) 0.46636(12) 0.0324(4) Uani 1 1 d . . . . .
Co1 Co 0.17880(3) 0.82415(2) -0.00646(2) 0.02346(6) Uani 1 1 d . . . . .
Co2 Co 0.27642(3) 0.41502(2) 0.12691(2) 0.02445(6) Uani 1 1 d . . . . .
Co3 Co -0.15890(3) 0.79649(2) 0.42437(2) 0.02358(6) Uani 1 1 d . . . . .
O1 O 0.23867(14) 0.92064(7) 0.13548(7) 0.0249(3) Uani 1 1 d . . . . .
O2 O 0.47900(13) 0.88725(7) 0.12336(7) 0.0233(2) Uani 1 1 d . . . . .
O3 O 0.31244(13) 0.79716(7) 0.16378(7) 0.0230(2) Uani 1 1 d . . . . .
O4 O 0.2701(2) 0.68491(8) -0.02177(9) 0.0445(4) Uani 1 1 d . . . . .
O5 O 0.47117(17) 0.43798(8) 0.29477(7) 0.0336(3) Uani 1 1 d . . . . .
O6 O 0.59728(15) 0.49410(7) 0.20117(8) 0.0338(3) Uani 1 1 d . . . . .
O7 O 0.58096(14) 0.36543(7) 0.21922(8) 0.0284(3) Uani 1 1 d . . . . .
O8 O 0.08495(18) 0.34606(10) 0.21105(10) 0.0466(4) Uani 1 1 d . . . . .
O9 O 0.07879(14) 0.84855(7) 0.58164(7) 0.0264(3) Uani 1 1 d . . . . .
O10 O 0.18465(14) 0.82985(7) 0.47688(7) 0.0259(3) Uani 1 1 d . . . . .
O11 O 0.08555(15) 0.72509(7) 0.54082(7) 0.0286(3) Uani 1 1 d . . . . .
O12 O -0.35665(18) 0.70872(9) 0.49331(10) 0.0469(4) Uani 1 1 d . . . . .
P1 P 0.30254(5) 0.85434(2) 0.10345(2) 0.01919(9) Uani 1 1 d . . . . .
P2 P 0.47844(5) 0.42777(2) 0.21087(2) 0.02030(9) Uani 1 1 d . . . . .
P3 P 0.04296(5) 0.79782(2) 0.50672(2) 0.01996(9) Uani 1 1 d . . . . .

loop_
_atom_site_aniso_label
_atom_site_aniso_U_11
_atom_site_aniso_U_22
_atom_site_aniso_U_33
_atom_site_aniso_U_23
_atom_site_aniso_U_13
_atom_site_aniso_U_12
C1 0.0313(10) 0.0503(13) 0.0340(11) 0.0103(9) 0.0055(8) 0.0154(9)
C2 0.0405(11) 0.0297(10) 0.0323(10) 0.0084(8) -0.0006(9) 0.0037(8)
C3 0.0429(12) 0.0490(13) 0.0276(10) 0.0139(9) 0.0096(9) 0.0054(10)
C4 0.0553(14) 0.0443(13) 0.0238(10) -0.0008(9) -0.0063(9) 0.0054(11)
C5 0.0266(10) 0.0506(14) 0.0483(13) 0.0141(11) -0.0089(9) -0.0035(9)
C6 0.0348(10) 0.0235(9) 0.0244(9) -0.0018(7) 0.0069(7) 0.0072(7)
C7 0.0491(14) 0.0493(14) 0.0471(13) -0.0151(11) 0.0126(11) 0.0197(11)
C8 0.0710(17) 0.0235(10) 0.0534(14) -0.0033(9) 0.0269(13) -0.0020(10)
C9 0.0658(16) 0.0383(12) 0.0235(10) -0.0049(8) -0.0044(10) 0.0133(11)
C10 0.0193(8) 0.0337(10) 0.0300(9) -0.0012(7) 0.0089(7) 0.0035(7)
C11 0.0280(10) 0.0725(16) 0.0286(10) 0.0013(10) 0.0135(8) -0.0045(10)
C12 0.0214(9) 0.0390(11) 0.0364(11) 0.0012(8) 0.0032(8) -0.0006(8)
C13 0.0306(11) 0.0344(11) 0.0610(15) -0.0077(10) 0.0048(10) 0.0111(9)
C14 0.0259(9) 0.0282(9) 0.0237(8) 0.0046(7) 0.0087(7) -0.0012(7)
C15 0.0374(11) 0.0371(11) 0.0258(9) 0.0079(8) 0.0090(8) -0.0009(8)
C16 0.0625(15) 0.0290(10) 0.0420(12) -0.0035(9) 0.0241(11) -0.0099(10)
C17 0.0247(10) 0.0573(14) 0.0483(13) 0.0234(11) 0.0118(9) 0.0039(9)
C18 0.0337(10) 0.0323(10) 0.0239(9) -0.0033(7) 0.0082(8) -0.0009(8)
C19 0.0511(14) 0.0506(14) 0.0306(11) 0.0197(10) -0.0031(10) -0.0085(11)
C20 0.0459(13) 0.0828(19) 0.0280(11) 0.0210(11) 0.0125(10) 0.0194(13)
C21 0.0704(17) 0.0393(12) 0.0235(10) -0.0002(9) -0.0001(10) 0.0124(11)
C22 0.0382(11) 0.0450(12) 0.0304(10) 0.0069(9) -0.0119(9) 0.0035(9)
C23 0.0538(14) 0.0358(11) 0.0343(11) 0.0090(9) -0.0065(10) 0.0137(10)
C24 0.0436(12) 0.0397(11) 0.0279(10) -0.0034(8) 0.0097(9) 0.0175(9)
C25 0.097(3) 0.067(2) 0.078(2) 0.0021(17) 0.053(2) 0.0130(18)
C26 0.094(2) 0.0598(17) 0.0528(16) 0.0027(13) 0.0197(16) 0.0472(17)
C27 0.0583(17) 0.0687(19) 0.0666(19) -0.0317(15) -0.0018(14) 0.0174(14)
C28 0.0242(9) 0.0317(10) 0.0390(11) 0.0036(8) 0.0070(8) -0.0041(7)
C29 0.0518(15) 0.0347(13) 0.084(2) 0.0090(13) 0.0159(14) -0.0095(11)
C30 0.0257(10) 0.0506(13) 0.0398(12) 0.0001(10) 0.0006(9) -0.0041(9)
C31 0.0497(14) 0.0639(16) 0.0421(13) 0.0029(12) 0.0192(11) 0.0061(12)
C32 0.0286(9) 0.0202(8) 0.0309(9) 0.0037(7) 0.0063(7) 0.0054(7)
C33 0.0363(11) 0.0314(11) 0.0538(14) 0.0057(9) 0.0073(10) 0.0147(9)
C34 0.0488(13) 0.0327(11) 0.0346(11) -0.0028(8) 0.0071(9) 0.0072(9)
C35 0.0429(12) 0.0365(11) 0.0481(13) 0.0192(10) 0.0197(10) 0.0129(9)
C36 0.0241(9) 0.0336(10) 0.0336(10) 0.0042(8) 0.0009(8) 0.0045(7)
C37 0.0548(16) 0.111(2) 0.0369(13) 0.0361(15) 0.0261(12) 0.0500(17)
C38 0.131(3) 0.0476(15) 0.0213(11) -0.0044(10) -0.0031(14) 0.0395(17)
C39 0.0307(11) 0.0614(16) 0.0468(13) 0.0221(12) -0.0065(10) 0.0043(10)
C40 0.0566(14) 0.0374(11) 0.0363(11) 0.0117(9) 0.0129(10) 0.0232(10)
C41 0.0440(13) 0.0598(16) 0.0422(13) 0.0275(12) 0.0026(10) -0.0077(11)
C42 0.0273(9) 0.0400(10) 0.0228(9) 0.0003(7) 0.0098(7) 0.0134(8)
C43 0.0411(12) 0.0580(15) 0.0351(11) -0.0061(10) 0.0008(9) 0.0283(11)
C44 0.0364(11) 0.0468(12) 0.0262(9) -0.0012(8) 0.0065(8) 0.0170(9)
C45 0.0410(12) 0.0637(16) 0.0379(12) 0.0123(11) 0.0179(10) 0.0000(11)
C46 0.0183(8) 0.0324(9) 0.0257(9) 0.0066(7) 0.0044(7) 0.0005(7)
C47 0.0364(11) 0.0318(10) 0.0459(12) 0.0022(9) 0.0124(9) -0.0023(8)
C48 0.0262(10) 0.0523(13) 0.0346(11) 0.0174(10) 0.0024(8) 0.0054(9)
C49 0.0279(10) 0.0513(13) 0.0340(11) 0.0077(9) 0.0115(8) 0.0057(9)
C50 0.0406(11) 0.0201(9) 0.0388(11) -0.0016(8) 0.0030(9) 0.0074(8)
C54 0.0252(9) 0.0312(10) 0.0383(11) 0.0016(8) 0.0045(8) 0.0029(7)
Co1 0.02380(12) 0.02549(12) 0.01903(11) 0.00023(9) 0.00449(9) -0.00050(9)
Co2 0.02197(12) 0.02610(13) 0.02298(12) 0.00427(9) 0.00078(9) 0.00381(9)
Co3 0.02056(12) 0.02531(12) 0.02450(12) 0.00165(9) 0.00450(9) 0.00481(9)
O1 0.0261(6) 0.0252(6) 0.0231(6) -0.0026(5) 0.0050(5) 0.0072(5)
O2 0.0200(6) 0.0244(6) 0.0256(6) -0.0011(5) 0.0087(5) 0.0002(5)
O3 0.0211(6) 0.0242(6) 0.0238(6) 0.0053(5) 0.0064(5) 0.0014(5)
O4 0.0563(10) 0.0316(8) 0.0472(9) -0.0078(7) 0.0191(8) 0.0067(7)
O5 0.0419(8) 0.0359(7) 0.0257(7) 0.0021(6) 0.0074(6) 0.0177(6)
O6 0.0261(7) 0.0264(7) 0.0458(8) 0.0077(6) 0.0043(6) 0.0000(5)
O7 0.0239(6) 0.0216(6) 0.0373(7) 0.0014(5) 0.0025(5) 0.0046(5)
O8 0.0336(8) 0.0538(10) 0.0537(10) 0.0129(8) 0.0162(7) -0.0008(7)
O9 0.0266(6) 0.0288(7) 0.0255(6) -0.0017(5) 0.0109(5) 0.0041(5)
O10 0.0208(6) 0.0331(7) 0.0237(6) 0.0034(5) 0.0064(5) 0.0021(5)
O11 0.0354(7) 0.0213(6) 0.0282(7) 0.0031(5) 0.0051(6) 0.0063(5)
O12 0.0356(8) 0.0445(9) 0.0614(11) 0.0110(8) 0.0182(8) -0.0032(7)
P1 0.0192(2) 0.0200(2) 0.01850(19) 0.00055(15) 0.00594(16) 0.00218(15)
P2 0.0199(2) 0.0197(2) 0.0206(2) 0.00197(16) 0.00338(16) 0.00375(16)
P3 0.0197(2) 0.0200(2) 0.0211(2) 0.00177(16) 0.00680(16) 0.00338(15)

loop_
_atom_type_symbol
_atom_type_description
_atom_type_scat_dispersion_real
_atom_type_scat_dispersion_imag
_atom_type_scat_source
C C 0.0033 0.0016 'International Tables Vol C Tables 4.2.6.8 and 6.1.1.4'
H H 0.0000 0.0000 'International Tables Vol C Tables 4.2.6.8 and 6.1.1.4'
O O 0.0106 0.0060 'International Tables Vol C Tables 4.2.6.8 and 6.1.1.4'
P P 0.1023 0.0942 'International Tables Vol C Tables 4.2.6.8 and 6.1.1.4'
Co Co 0.3494 0.9721 'International Tables Vol C Tables 4.2.6.8 and 6.1.1.4'

loop_
_geom_angle_atom_site_label_1
_geom_angle_atom_site_label_2
_geom_angle_atom_site_label_3
_geom_angle
_geom_angle_site_symmetry_1
_geom_angle_site_symmetry_3
_geom_angle_publ_flag
C5 C1 C2 107.3(2) . . ?
C5 C1 Co1 70.79(13) . . ?
C2 C1 Co1 69.47(12) . . ?
C5 C1 H1 126.4 . . ?
C2 C1 H1 126.4 . . ?
Co1 C1 H1 125.0 . . ?
C3 C2 C1 108.75(19) . . ?
C3 C2 Co1 71.48(12) . . ?
C1 C2 Co1 70.41(12) . . ?
C3 C2 H2 125.6 . . ?
C1 C2 H2 125.6 . . ?
Co1 C2 H2 124.1 . . ?
C2 C3 C4 107.4(2) . . ?
C2 C3 Co1 69.46(12) . . ?
C4 C3 Co1 68.84(12) . . ?
C2 C3 H3 126.3 . . ?
C4 C3 H3 126.3 . . ?
Co1 C3 H3 126.9 . . ?
C3 C4 C5 108.3(2) . . ?
C3 C4 Co1 71.51(12) . . ?
C5 C4 Co1 71.26(12) . . ?
C3 C4 H4 125.9 . . ?
C5 C4 H4 125.9 . . ?
Co1 C4 H4 123.0 . . ?
C1 C5 C4 108.2(2) . . ?
C1 C5 Co1 70.17(12) . . ?
C4 C5 Co1 69.03(13) . . ?
C1 C5 H5 125.9 . . ?
C4 C5 H5 125.9 . . ?
Co1 C5 H5 126.5 . . ?
O1 C6 C9 111.50(15) . . ?
O1 C6 C8 109.08(16) . . ?
C9 C6 C8 111.7(2) . . ?
O1 C6 C7 103.44(16) . . ?
C9 C6 C7 111.05(19) . . ?
C8 C6 C7 109.75(19) . . ?
C6 C7 H7A 109.5 . . ?
C6 C7 H7B 109.5 . . ?
H7A C7 H7B 109.5 . . ?
C6 C7 H7C 109.5 . . ?
H7A C7 H7C 109.5 . . ?
H7B C7 H7C 109.5 . . ?
C6 C8 H8A 109.5 . . ?
C6 C8 H8B 109.5 . . ?
H8A C8 H8B 109.5 . . ?
C6 C8 H8C 109.5 . . ?
H8A C8 H8C 109.5 . . ?
H8B C8 H8C 109.5 . . ?
C6 C9 H9A 109.5 . . ?
C6 C9 H9B 109.5 . . ?
H9A C9 H9B 109.5 . . ?
C6 C9 H9C 109.5 . . ?
H9A C9 H9C 109.5 . . ?
H9B C9 H9C 109.5 . . ?
O2 C10 C13 111.00(16) . . ?
O2 C10 C11 107.73(16) . . ?
C13 C10 C11 112.69(19) . . ?
O2 C10 C12 103.48(15) . . ?
C13 C10 C12 110.46(17) . . ?
C11 C10 C12 111.07(17) . . ?
C10 C11 H11A 109.5 . . ?
C10 C11 H11B 109.5 . . ?
H11A C11 H11B 109.5 . . ?
C10 C11 H11C 109.5 . . ?
H11A C11 H11C 109.5 . . ?
H11B C11 H11C 109.5 . . ?
C10 C12 H12A 109.5 . . ?
C10 C12 H12B 109.5 . . ?
H12A C12 H12B 109.5 . . ?
C10 C12 H12C 109.5 . . ?
H12A C12 H12C 109.5 . . ?
H12B C12 H12C 109.5 . . ?
C10 C13 H13A 109.5 . . ?
C10 C13 H13B 109.5 . . ?
H13A C13 H13B 109.5 . . ?
C10 C13 H13C 109.5 . . ?
H13A C13 H13C 109.5 . . ?
H13B C13 H13C 109.5 . . ?
O3 C14 C16 108.25(15) . . ?
O3 C14 C15 104.29(14) . . ?
C16 C14 C15 109.79(17) . . ?
O3 C14 C17 111.74(15) . . ?
C16 C14 C17 111.95(19) . . ?
C15 C14 C17 110.52(17) . . ?
C14 C15 H15A 109.5 . . ?
C14 C15 H15B 109.5 . . ?
H15A C15 H15B 109.5 . . ?
C14 C15 H15C 109.5 . . ?
H15A C15 H15C 109.5 . . ?
H15B C15 H15C 109.5 . . ?
C14 C16 H16A 109.5 . . ?
C14 C16 H16B 109.5 . . ?
H16A C16 H16B 109.5 . . ?
C14 C16 H16C 109.5 . . ?
H16A C16 H16C 109.5 . . ?
H16B C16 H16C 109.5 . . ?
C14 C17 H17A 109.5 . . ?
C14 C17 H17B 109.5 . . ?
H17A C17 H17B 109.5 . . ?
C14 C17 H17C 109.5 . . ?
H17A C17 H17C 109.5 . . ?
H17B C17 H17C 109.5 . . ?
O4 C18 Co1 177.43(18) . . ?
C23 C19 C20 108.7(2) . . ?
C23 C19 Co2 71.33(13) . . ?
C20 C19 Co2 69.87(13) . . ?
C23 C19 H19 125.6 . . ?
C20 C19 H19 125.6 . . ?
Co2 C19 H19 124.7 . . ?
C21 C20 C19 107.6(2) . . ?
C21 C20 Co2 71.08(13) . . ?
C19 C20 Co2 69.84(13) . . ?
C21 C20 H20 126.2 . . ?
C19 C20 H20 126.2 . . ?
Co2 C20 H20 124.5 . . ?
C20 C21 C22 107.4(2) . . ?
C20 C21 Co2 69.67(13) . . ?
C22 C21 Co2 68.47(12) . . ?
C20 C21 H21 126.3 . . ?
C22 C21 H21 126.3 . . ?
Co2 C21 H21 127.1 . . ?
C23 C22 C21 108.5(2) . . ?
C23 C22 Co2 71.63(12) . . ?
C21 C22 Co2 71.52(12) . . ?
C23 C22 H22 125.8 . . ?
C21 C22 H22 125.8 . . ?
Co2 C22 H22 122.7 . . ?
C19 C23 C22 107.7(2) . . ?
C19 C23 Co2 69.86(12) . . ?
C22 C23 Co2 68.57(12) . . ?
C19 C23 H23 126.2 . . ?
C22 C23 H23 126.2 . . ?
Co2 C23 H23 127.0 . . ?
O5 C24 C27 106.44(17) . . ?
O5 C24 C26 114.14(16) . . ?
C27 C24 C26 112.0(2) . . ?
O5 C24 C25 104.92(18) . . ?
C27 C24 C25 109.9(2) . . ?
C26 C24 C25 109.2(2) . . ?
C24 C25 H25A 109.5 . . ?
C24 C25 H25B 109.5 . . ?
H25A C25 H25B 109.5 . . ?
C24 C25 H25C 109.5 . . ?
H25A C25 H25C 109.5 . . ?
H25B C25 H25C 109.5 . . ?
C24 C26 H26A 109.5 . . ?
C24 C26 H26B 109.5 . . ?
H26A C26 H26B 109.5 . . ?
C24 C26 H26C 109.5 . . ?
H26A C26 H26C 109.5 . . ?
H26B C26 H26C 109.5 . . ?
C24 C27 H27A 109.5 . . ?
C24 C27 H27B 109.5 . . ?
H27A C27 H27B 109.5 . . ?
C24 C27 H27C 109.5 . . ?
H27A C27 H27C 109.5 . . ?
H27B C27 H27C 109.5 . . ?
O6 C28 C31 109.38(18) . . ?
O6 C28 C29 101.77(18) . . ?
C31 C28 C29 111.4(2) . . ?
O6 C28 C30 111.87(16) . . ?
C31 C28 C30 111.6(2) . . ?
C29 C28 C30 110.4(2) . . ?
C28 C29 H29A 109.5 . . ?
C28 C29 H29B 109.5 . . ?
H29A C29 H29B 109.5 . . ?
C28 C29 H29C 109.5 . . ?
H29A C29 H29C 109.5 . . ?
H29B C29 H29C 109.5 . . ?
C28 C30 H30A 109.5 . . ?
C28 C30 H30B 109.5 . . ?
H30A C30 H30B 109.5 . . ?
C28 C30 H30C 109.5 . . ?
H30A C30 H30C 109.5 . . ?
H30B C30 H30C 109.5 . . ?
C28 C31 H31A 109.5 . . ?
C28 C31 H31B 109.5 . . ?
H31A C31 H31B 109.5 . . ?
C28 C31 H31C 109.5 . . ?
H31A C31 H31C 109.5 . . ?
H31B C31 H31C 109.5 . . ?
O7 C32 C35 111.50(16) . . ?
O7 C32 C34 108.49(15) . . ?
C35 C32 C34 111.85(18) . . ?
O7 C32 C33 103.41(15) . . ?
C35 C32 C33 110.84(17) . . ?
C34 C32 C33 110.42(17) . . ?
C32 C33 H33A 109.5 . . ?
C32 C33 H33B 109.5 . . ?
H33A C33 H33B 109.5 . . ?
C32 C33 H33C 109.5 . . ?
H33A C33 H33C 109.5 . . ?
H33B C33 H33C 109.5 . . ?
C32 C34 H34A 109.5 . . ?
C32 C34 H34B 109.5 . . ?
H34A C34 H34B 109.5 . . ?
C32 C34 H34C 109.5 . . ?
H34A C34 H34C 109.5 . . ?
H34B C34 H34C 109.5 . . ?
C32 C35 H35A 109.5 . . ?
C32 C35 H35B 109.5 . . ?
H35A C35 H35B 109.5 . . ?
C32 C35 H35C 109.5 . . ?
H35A C35 H35C 109.5 . . ?
H35B C35 H35C 109.5 . . ?
O8 C36 Co2 178.39(19) . . ?
C41 C37 C38 107.97(19) . . ?
C41 C37 Co3 70.56(12) . . ?
C38 C37 Co3 70.85(13) . . ?
C41 C37 H37 126.0 . . ?
C38 C37 H37 126.0 . . ?
Co3 C37 H37 124.2 . . ?
C37 C38 C39 107.40(19) . . ?
C37 C38 Co3 69.84(13) . . ?
C39 C38 Co3 69.73(13) . . ?
C37 C38 H38 126.3 . . ?
C39 C38 H38 126.3 . . ?
Co3 C38 H38 125.7 . . ?
C40 C39 C38 108.59(18) . . ?
C40 C39 Co3 72.14(12) . . ?
C38 C39 Co3 70.84(13) . . ?
C40 C39 H39 125.7 . . ?
C38 C39 H39 125.7 . . ?
Co3 C39 H39 122.9 . . ?
C41 C40 C39 107.32(18) . . ?
C41 C40 Co3 69.20(12) . . ?
C39 C40 Co3 68.85(12) . . ?
C41 C40 H40 126.3 . . ?
C39 C40 H40 126.3 . . ?
Co3 C40 H40 127.2 . . ?
C40 C41 C37 108.63(19) . . ?
C40 C41 Co3 71.96(12) . . ?
C37 C41 Co3 70.12(13) . . ?
C40 C41 H41 125.7 . . ?
C37 C41 H41 125.7 . . ?
Co3 C41 H41 123.8 . . ?
O9 C42 C45 110.96(17) . . ?
O9 C42 C43 108.29(16) . . ?
C45 C42 C43 112.87(19) . . ?
O9 C42 C44 102.66(15) . . ?
C45 C42 C44 111.11(18) . . ?
C43 C42 C44 110.45(17) . . ?
C42 C43 H43A 109.5 . . ?
C42 C43 H43B 109.5 . . ?
H43A C43 H43B 109.5 . . ?
C42 C43 H43C 109.5 . . ?
H43A C43 H43C 109.5 . . ?
H43B C43 H43C 109.5 . . ?
C42 C44 H44A 109.5 . . ?
C42 C44 H44B 109.5 . . ?
H44A C44 H44B 109.5 . . ?
C42 C44 H44C 109.5 . . ?
H44A C44 H44C 109.5 . . ?
H44B C44 H44C 109.5 . . ?
C42 C45 H45A 109.5 . . ?
C42 C45 H45B 109.5 . . ?
H45A C45 H45B 109.5 . . ?
C42 C45 H45C 109.5 . . ?
H45A C45 H45C 109.5 . . ?
H45B C45 H45C 109.5 . . ?
O10 C46 C47 108.67(15) . . ?
O10 C46 C49 102.96(15) . . ?
C47 C46 C49 110.95(17) . . ?
O10 C46 C48 112.25(15) . . ?
C47 C46 C48 111.30(18) . . ?
C49 C46 C48 110.42(17) . . ?
C46 C47 H47A 109.5 . . ?
C46 C47 H47B 109.5 . . ?
H47A C47 H47B 109.5 . . ?
C46 C47 H47C 109.5 . . ?
H47A C47 H47C 109.5 . . ?
H47B C47 H47C 109.5 . . ?
C46 C48 H48A 109.5 . . ?
C46 C48 H48B 109.5 . . ?
H48A C48 H48B 109.5 . . ?
C46 C48 H48C 109.5 . . ?
H48A C48 H48C 109.5 . . ?
H48B C48 H48C 109.5 . . ?
C46 C49 H49A 109.5 . . ?
C46 C49 H49B 109.5 . . ?
H49A C49 H49B 109.5 . . ?
C46 C49 H49C 109.5 . . ?
H49A C49 H49C 109.5 . . ?
H49B C49 H49C 109.5 . . ?
O11 C50 C52B 115.7(3) . . ?
O11 C50 C51A 104.7(2) . . ?
O11 C50 C53A 110.2(2) . . ?
C51A C50 C53A 114.5(3) . . ?
O11 C50 C51B 106.0(3) . . ?
C52B C50 C51B 111.6(4) . . ?
O11 C50 C53B 101.8(3) . . ?
C52B C50 C53B 112.7(4) . . ?
C51B C50 C53B 108.2(4) . . ?
O11 C50 C52A 110.7(2) . . ?
C51A C50 C52A 108.2(3) . . ?
C53A C50 C52A 108.6(3) . . ?
C50 C51A H51A 109.5 . . ?
C50 C51A H51B 109.5 . . ?
H51A C51A H51B 109.5 . . ?
C50 C51A H51C 109.5 . . ?
H51A C51A H51C 109.5 . . ?
H51B C51A H51C 109.5 . . ?
C50 C52A H52A 109.5 . . ?
C50 C52A H52B 109.5 . . ?
H52A C52A H52B 109.5 . . ?
C50 C52A H52C 109.5 . . ?
H52A C52A H52C 109.5 . . ?
H52B C52A H52C 109.5 . . ?
C50 C53A H53A 109.5 . . ?
C50 C53A H53B 109.5 . . ?
H53A C53A H53B 109.5 . . ?
C50 C53A H53C 109.5 . . ?
H53A C53A H53C 109.5 . . ?
H53B C53A H53C 109.5 . . ?
C50 C51B H51D 109.5 . . ?
C50 C51B H51E 109.5 . . ?
H51D C51B H51E 109.5 . . ?
C50 C51B H51F 109.5 . . ?
H51D C51B H51F 109.5 . . ?
H51E C51B H51F 109.5 . . ?
C50 C52B H52D 109.5 . . ?
C50 C52B H52E 109.5 . . ?
H52D C52B H52E 109.5 . . ?
C50 C52B H52F 109.5 . . ?
H52D C52B H52F 109.5 . . ?
H52E C52B H52F 109.5 . . ?
C50 C53B H53D 109.5 . . ?
C50 C53B H53E 109.5 . . ?
H53D C53B H53E 109.5 . . ?
C50 C53B H53F 109.5 . . ?
H53D C53B H53F 109.5 . . ?
H53E C53B H53F 109.5 . . ?
O12 C54 Co3 177.13(19) . . ?
C18 Co1 C4 98.95(10) . . ?
C18 Co1 C2 156.53(9) . . ?
C4 Co1 C2 66.30(9) . . ?
C18 Co1 C1 152.15(9) . . ?
C4 Co1 C1 66.53(10) . . ?
C2 Co1 C1 40.12(9) . . ?
C18 Co1 C5 114.89(10) . . ?
C4 Co1 C5 39.71(10) . . ?
C2 Co1 C5 66.12(9) . . ?
C1 Co1 C5 39.04(10) . . ?
C18 Co1 C3 118.16(9) . . ?
C4 Co1 C3 39.65(9) . . ?
C2 Co1 C3 39.06(9) . . ?
C1 Co1 C3 66.47(9) . . ?
C5 Co1 C3 66.18(9) . . ?
C18 Co1 P1 96.47(7) . . ?
C4 Co1 P1 163.94(7) . . ?
C2 Co1 P1 97.66(6) . . ?
C1 Co1 P1 101.05(6) . . ?
C5 Co1 P1 134.57(8) . . ?
C3 Co1 P1 127.18(7) . . ?
C36 Co2 C22 99.74(10) . . ?
C36 Co2 C19 155.21(11) . . ?
C22 Co2 C19 66.31(9) . . ?
C36 Co2 C20 154.52(11) . . ?
C22 Co2 C20 66.78(10) . . ?
C19 Co2 C20 40.29(11) . . ?
C36 Co2 C23 117.62(10) . . ?
C22 Co2 C23 39.79(9) . . ?
C19 Co2 C23 38.81(10) . . ?
C20 Co2 C23 66.54(10) . . ?
C36 Co2 C21 116.80(10) . . ?
C22 Co2 C21 40.01(10) . . ?
C19 Co2 C21 66.44(10) . . ?
C20 Co2 C21 39.25(11) . . ?
C23 Co2 C21 66.56(9) . . ?
C36 Co2 P2 95.02(7) . . ?
C22 Co2 P2 165.23(7) . . ?
C19 Co2 P2 99.75(7) . . ?
C20 Co2 P2 99.63(7) . . ?
C23 Co2 P2 130.80(7) . . ?
C21 Co2 P2 131.37(8) . . ?
C54 Co3 C39 100.89(10) . . ?
C54 Co3 C37 154.18(10) . . ?
C39 Co3 C37 66.01(9) . . ?
C54 Co3 C41 156.81(9) . . ?
C39 Co3 C41 65.64(9) . . ?
C37 Co3 C41 39.32(5) . . ?
C54 Co3 C38 116.63(10) . . ?
C39 Co3 C38 39.42(5) . . ?
C37 Co3 C38 39.31(5) . . ?
C41 Co3 C38 65.78(10) . . ?
C54 Co3 C40 119.03(9) . . ?
C39 Co3 C40 39.01(5) . . ?
C37 Co3 C40 65.56(9) . . ?
C41 Co3 C40 38.84(5) . . ?
C38 Co3 C40 65.56(9) . . ?
C54 Co3 P3 95.62(7) . . ?
C39 Co3 P3 163.09(7) . . ?
C37 Co3 P3 100.01(7) . . ?
C41 Co3 P3 97.58(6) . . ?
C38 Co3 P3 133.37(7) . . ?
C40 Co3 P3 127.77(6) . . ?
C6 O1 P1 132.90(11) . . ?
C10 O2 P1 131.11(11) . . ?
C14 O3 P1 129.39(11) . . ?
C24 O5 P2 130.57(12) . . ?
C28 O6 P2 134.30(12) . . ?
C32 O7 P2 130.57(12) . . ?
C42 O9 P3 132.16(12) . . ?
C46 O10 P3 132.47(11) . . ?
C50 O11 P3 128.69(11) . . ?
O1 P1 O2 99.71(7) . . ?
O1 P1 O3 105.72(7) . . ?
O2 P1 O3 96.97(7) . . ?
O1 P1 Co1 108.92(5) . . ?
O2 P1 Co1 121.16(5) . . ?
O3 P1 Co1 121.44(5) . . ?
O6 P2 O7 100.37(7) . . ?
O6 P2 O5 105.43(8) . . ?
O7 P2 O5 97.27(7) . . ?
O6 P2 Co2 111.52(6) . . ?
O7 P2 Co2 119.97(5) . . ?
O5 P2 Co2 119.56(6) . . ?
O10 P3 O9 99.54(7) . . ?
O10 P3 O11 105.08(7) . . ?
O9 P3 O11 97.81(7) . . ?
O10 P3 Co3 109.13(5) . . ?
O9 P3 Co3 121.17(5) . . ?
O11 P3 Co3 121.11(5) . . ?

loop_
_geom_bond_atom_site_label_1
_geom_bond_atom_site_label_2
_geom_bond_distance
_geom_bond_site_symmetry_2
_geom_bond_publ_flag
C1 C5 1.398(3) . ?
C1 C2 1.428(3) . ?
C1 Co1 2.088(2) . ?
C1 H1 0.9500 . ?
C2 C3 1.396(3) . ?
C2 Co1 2.075(2) . ?
C2 H2 0.9500 . ?
C3 C4 1.414(3) . ?
C3 Co1 2.101(2) . ?
C3 H3 0.9500 . ?
C4 C5 1.414(4) . ?
C4 Co1 2.066(2) . ?
C4 H4 0.9500 . ?
C5 Co1 2.095(2) . ?
C5 H5 0.9500 . ?
C6 O1 1.466(2) . ?
C6 C9 1.510(3) . ?
C6 C8 1.515(3) . ?
C6 C7 1.517(3) . ?
C7 H7A 0.9800 . ?
C7 H7B 0.9800 . ?
C7 H7C 0.9800 . ?
C8 H8A 0.9800 . ?
C8 H8B 0.9800 . ?
C8 H8C 0.9800 . ?
C9 H9A 0.9800 . ?
C9 H9B 0.9800 . ?
C9 H9C 0.9800 . ?
C10 O2 1.463(2) . ?
C10 C13 1.514(3) . ?
C10 C11 1.517(3) . ?
C10 C12 1.521(3) . ?
C11 H11A 0.9800 . ?
C11 H11B 0.9800 . ?
C11 H11C 0.9800 . ?
C12 H12A 0.9800 . ?
C12 H12B 0.9800 . ?
C12 H12C 0.9800 . ?
C13 H13A 0.9800 . ?
C13 H13B 0.9800 . ?
C13 H13C 0.9800 . ?
C14 O3 1.468(2) . ?
C14 C16 1.513(3) . ?
C14 C15 1.517(3) . ?
C14 C17 1.518(3) . ?
C15 H15A 0.9800 . ?
C15 H15B 0.9800 . ?
C15 H15C 0.9800 . ?
C16 H16A 0.9800 . ?
C16 H16B 0.9800 . ?
C16 H16C 0.9800 . ?
C17 H17A 0.9800 . ?
C17 H17B 0.9800 . ?
C17 H17C 0.9800 . ?
C18 O4 1.159(3) . ?
C18 Co1 1.708(2) . ?
C19 C23 1.388(4) . ?
C19 C20 1.432(4) . ?
C19 Co2 2.079(2) . ?
C19 H19 0.9500 . ?
C20 C21 1.403(4) . ?
C20 Co2 2.079(2) . ?
C20 H20 0.9500 . ?
C21 C22 1.422(4) . ?
C21 Co2 2.098(2) . ?
C21 H21 0.9500 . ?
C22 C23 1.415(3) . ?
C22 Co2 2.057(2) . ?
C22 H22 0.9500 . ?
C23 Co2 2.098(2) . ?
C23 H23 0.9500 . ?
C24 O5 1.465(2) . ?
C24 C27 1.500(2) . ?
C24 C26 1.502(2) . ?
C24 C25 1.508(2) . ?
C25 H25A 0.9800 . ?
C25 H25B 0.9800 . ?
C25 H25C 0.9800 . ?
C26 H26A 0.9800 . ?
C26 H26B 0.9800 . ?
C26 H26C 0.9800 . ?
C27 H27A 0.9800 . ?
C27 H27B 0.9800 . ?
C27 H27C 0.9800 . ?
C28 O6 1.477(2) . ?
C28 C31 1.505(3) . ?
C28 C29 1.518(3) . ?
C28 C30 1.518(3) . ?
C29 H29A 0.9800 . ?
C29 H29B 0.9800 . ?
C29 H29C 0.9800 . ?
C30 H30A 0.9800 . ?
C30 H30B 0.9800 . ?
C30 H30C 0.9800 . ?
C31 H31A 0.9800 . ?
C31 H31B 0.9800 . ?
C31 H31C 0.9800 . ?
C32 O7 1.459(2) . ?
C32 C35 1.510(3) . ?
C32 C34 1.515(3) . ?
C32 C33 1.517(3) . ?
C33 H33A 0.9800 . ?
C33 H33B 0.9800 . ?
C33 H33C 0.9800 . ?
C34 H34A 0.9800 . ?
C34 H34B 0.9800 . ?
C34 H34C 0.9800 . ?
C35 H35A 0.9800 . ?
C35 H35B 0.9800 . ?
C35 H35C 0.9800 . ?
C36 O8 1.159(3) . ?
C36 Co2 1.707(2) . ?
C37 C41 1.3921(18) . ?
C37 C38 1.3942(18) . ?
C37 Co3 2.066(2) . ?
C37 H37 0.9500 . ?
C38 C39 1.3976(17) . ?
C38 Co3 2.079(2) . ?
C38 H38 0.9500 . ?
C39 C40 1.3933(17) . ?
C39 Co3 2.065(2) . ?
C39 H39 0.9500 . ?
C40 C41 1.3897(17) . ?
C40 Co3 2.107(2) . ?
C40 H40 0.9500 . ?
C41 Co3 2.072(2) . ?
C41 H41 0.9500 . ?
C42 O9 1.467(2) . ?
C42 C45 1.508(3) . ?
C42 C43 1.522(3) . ?
C42 C44 1.524(3) . ?
C43 H43A 0.9800 . ?
C43 H43B 0.9800 . ?
C43 H43C 0.9800 . ?
C44 H44A 0.9800 . ?
C44 H44B 0.9800 . ?
C44 H44C 0.9800 . ?
C45 H45A 0.9800 . ?
C45 H45B 0.9800 . ?
C45 H45C 0.9800 . ?
C46 O10 1.468(2) . ?
C46 C47 1.516(3) . ?
C46 C49 1.519(3) . ?
C46 C48 1.523(3) . ?
C47 H47A 0.9800 . ?
C47 H47B 0.9800 . ?
C47 H47C 0.9800 . ?
C48 H48A 0.9800 . ?
C48 H48B 0.9800 . ?
C48 H48C 0.9800 . ?
C49 H49A 0.9800 . ?
C49 H49B 0.9800 . ?
C49 H49C 0.9800 . ?
C50 O11 1.475(2) . ?
C50 C52B 1.516(2) . ?
C50 C51A 1.516(2) . ?
C50 C53A 1.516(2) . ?
C50 C51B 1.520(2) . ?
C50 C53B 1.522(2) . ?
C50 C52A 1.524(2) . ?
C51A H51A 0.9800 . ?
C51A H51B 0.9800 . ?
C51A H51C 0.9800 . ?
C52A H52A 0.9800 . ?
C52A H52B 0.9800 . ?
C52A H52C 0.9800 . ?
C53A H53A 0.9800 . ?
C53A H53B 0.9800 . ?
C53A H53C 0.9800 . ?
C51B H51D 0.9800 . ?
C51B H51E 0.9800 . ?
C51B H51F 0.9800 . ?
C52B H52D 0.9800 . ?
C52B H52E 0.9800 . ?
C52B H52F 0.9800 . ?
C53B H53D 0.9800 . ?
C53B H53E 0.9800 . ?
C53B H53F 0.9800 . ?
C54 O12 1.159(2) . ?
C54 Co3 1.710(2) . ?
Co1 P1 2.1145(5) . ?
Co2 P2 2.1065(5) . ?
Co3 P3 2.1121(5) . ?
O1 P1 1.5935(13) . ?
O2 P1 1.5957(12) . ?
O3 P1 1.6028(12) . ?
O5 P2 1.6036(14) . ?
O6 P2 1.5811(14) . ?
O7 P2 1.5923(13) . ?
O9 P3 1.5945(13) . ?
O10 P3 1.5941(13) . ?
O11 P3 1.5968(13) . ?

loop_
_geom_torsion_atom_site_label_1
_geom_torsion_atom_site_label_2
_geom_torsion_atom_site_label_3
_geom_torsion_atom_site_label_4
_geom_torsion
_geom_torsion_site_symmetry_1
_geom_torsion_site_symmetry_2
_geom_torsion_site_symmetry_3
_geom_torsion_site_symmetry_4
_geom_torsion_publ_flag
C5 C1 C2 C3 0.5(2) . . . . ?
Co1 C1 C2 C3 61.52(15) . . . . ?
C5 C1 C2 Co1 -61.03(15) . . . . ?
C1 C2 C3 C4 -2.3(2) . . . . ?
Co1 C2 C3 C4 58.59(16) . . . . ?
C1 C2 C3 Co1 -60.85(14) . . . . ?
C2 C3 C4 C5 3.2(3) . . . . ?
Co1 C3 C4 C5 62.16(16) . . . . ?
C2 C3 C4 Co1 -58.97(15) . . . . ?
C2 C1 C5 C4 1.5(2) . . . . ?
Co1 C1 C5 C4 -58.70(16) . . . . ?
C2 C1 C5 Co1 60.19(14) . . . . ?
C3 C4 C5 C1 -2.9(3) . . . . ?
Co1 C4 C5 C1 59.41(15) . . . . ?
C3 C4 C5 Co1 -62.31(16) . . . . ?
C23 C19 C20 C21 0.3(3) . . . . ?
Co2 C19 C20 C21 61.38(15) . . . . ?
C23 C19 C20 Co2 -61.05(16) . . . . ?
C19 C20 C21 C22 -2.3(2) . . . . ?
Co2 C20 C21 C22 58.26(15) . . . . ?
C19 C20 C21 Co2 -60.58(15) . . . . ?
C20 C21 C22 C23 3.5(2) . . . . ?
Co2 C21 C22 C23 62.48(15) . . . . ?
C20 C21 C22 Co2 -59.01(15) . . . . ?
C20 C19 C23 C22 1.8(3) . . . . ?
Co2 C19 C23 C22 -58.32(15) . . . . ?
C20 C19 C23 Co2 60.14(15) . . . . ?
C21 C22 C23 C19 -3.3(3) . . . . ?
Co2 C22 C23 C19 59.13(15) . . . . ?
C21 C22 C23 Co2 -62.40(15) . . . . ?
C41 C37 C38 C39 -1.2(3) . . . . ?
Co3 C37 C38 C39 59.88(17) . . . . ?
C41 C37 C38 Co3 -61.11(16) . . . . ?
C37 C38 C39 C40 2.7(3) . . . . ?
Co3 C38 C39 C40 62.65(16) . . . . ?
C37 C38 C39 Co3 -59.95(17) . . . . ?
C38 C39 C40 C41 -3.1(3) . . . . ?
Co3 C39 C40 C41 58.71(16) . . . . ?
C38 C39 C40 Co3 -61.83(17) . . . . ?
C39 C40 C41 C37 2.3(3) . . . . ?
Co3 C40 C41 C37 60.84(16) . . . . ?
C39 C40 C41 Co3 -58.49(16) . . . . ?
C38 C37 C41 C40 -0.7(3) . . . . ?
Co3 C37 C41 C40 -62.00(16) . . . . ?
C38 C37 C41 Co3 61.30(17) . . . . ?
C9 C6 O1 P1 -47.1(2) . . . . ?
C8 C6 O1 P1 76.7(2) . . . . ?
C7 C6 O1 P1 -166.57(15) . . . . ?
C13 C10 O2 P1 -49.3(2) . . . . ?
C11 C10 O2 P1 74.5(2) . . . . ?
C12 C10 O2 P1 -167.76(13) . . . . ?
C16 C14 O3 P1 95.54(19) . . . . ?
C15 C14 O3 P1 -147.59(14) . . . . ?
C17 C14 O3 P1 -28.2(2) . . . . ?
C27 C24 O5 P2 -112.1(2) . . . . ?
C26 C24 O5 P2 12.0(3) . . . . ?
C25 C24 O5 P2 131.5(2) . . . . ?
C31 C28 O6 P2 79.6(2) . . . . ?
C29 C28 O6 P2 -162.50(18) . . . . ?
C30 C28 O6 P2 -44.7(3) . . . . ?
C35 C32 O7 P2 -49.0(2) . . . . ?
C34 C32 O7 P2 74.6(2) . . . . ?
C33 C32 O7 P2 -168.14(15) . . . . ?
C45 C42 O9 P3 54.9(2) . . . . ?
C43 C42 O9 P3 -69.5(2) . . . . ?
C44 C42 O9 P3 173.69(14) . . . . ?
C47 C46 O10 P3 -80.56(19) . . . . ?
C49 C46 O10 P3 161.73(14) . . . . ?
C48 C46 O10 P3 43.0(2) . . . . ?
C52B C50 O11 P3 8.1(4) . . . . ?
C51A C50 O11 P3 149.8(2) . . . . ?
C53A C50 O11 P3 -86.7(3) . . . . ?
C51B C50 O11 P3 132.4(3) . . . . ?
C53B C50 O11 P3 -114.5(3) . . . . ?
C52A C50 O11 P3 33.5(3) . . . . ?
C6 O1 P1 O2 -24.93(17) . . . . ?
C6 O1 P1 O3 75.21(16) . . . . ?
C6 O1 P1 Co1 -152.78(14) . . . . ?
C10 O2 P1 O1 -165.77(15) . . . . ?
C10 O2 P1 O3 86.90(16) . . . . ?
C10 O2 P1 Co1 -46.58(17) . . . . ?
C14 O3 P1 O1 76.41(15) . . . . ?
C14 O3 P1 O2 178.59(14) . . . . ?
C14 O3 P1 Co1 -48.12(15) . . . . ?
C28 O6 P2 O7 -13.3(2) . . . . ?
C28 O6 P2 O5 87.28(19) . . . . ?
C28 O6 P2 Co2 -141.49(17) . . . . ?
C32 O7 P2 O6 -165.87(16) . . . . ?
C32 O7 P2 O5 86.91(16) . . . . ?
C32 O7 P2 Co2 -43.45(17) . . . . ?
C24 O5 P2 O6 66.98(17) . . . . ?
C24 O5 P2 O7 169.89(16) . . . . ?
C24 O5 P2 Co2 -59.47(18) . . . . ?
C46 O10 P3 O9 27.65(17) . . . . ?
C46 O10 P3 O11 -73.19(17) . . . . ?
C46 O10 P3 Co3 155.52(14) . . . . ?
C42 O9 P3 O10 165.26(16) . . . . ?
C42 O9 P3 O11 -87.92(16) . . . . ?
C42 O9 P3 Co3 45.91(17) . . . . ?
C50 O11 P3 O10 -75.08(15) . . . . ?
C50 O11 P3 O9 -177.22(14) . . . . ?
C50 O11 P3 Co3 48.91(16) . . . . ?
